data_1569657
loop_
_publ_author_name
'Gaikwad, Pradip A.'
'Samadder, Prodipta'
'Som, Shubham'
'Chopra, Deepak'
'Neelakandan, Prakash P.'
'Srivastava, Aasheesh'

_publ_section_title
;
 Luminescent hexagonal microtubes prepared through water-induced
 self-assembly of a polymorphic organoboron compound: formation mechanism
 and waveguide behaviour.
;
_journal_issue 35
_journal_name_full Nanoscale
_journal_page_first 14380
_journal_page_last 14387
_journal_paper_doi 10.1039/d3nr02903d
_journal_volume 15
_journal_year 2023
_chemical_formula_moiety 'C29 H21 B N2 O'
_chemical_formula_sum 'C29 H21 B N2 O'
_chemical_formula_weight 424.29
_chemical_name_systematic HNBI-B
_space_group_crystal_system triclinic
_space_group_IT_number 2
_space_group_name_Hall '-P 1'
_space_group_name_H-M_alt 'P -1'
_atom_sites_solution_hydrogens geom
_atom_sites_solution_primary direct
_audit_creation_date 2022-09-22
_audit_creation_method
;
Olex2 1.5
(compiled 2022.04.07 svn.rca3783a0 for OlexSys, GUI svn.r6498)
;
_audit_update_record
;
2023-06-15 deposited with the CCDC.	2023-08-08 downloaded from the CCDC.
;
_cell_angle_alpha 73.0630(10)
_cell_angle_beta 74.3870(10)
_cell_angle_gamma 88.9400(10)
_cell_formula_units_Z 4
_cell_length_a 11.7055(2)
_cell_length_b 11.9927(2)
_cell_length_c 16.2739(3)
_cell_measurement_reflns_used 7195
_cell_measurement_temperature 296(2)
_cell_measurement_theta_max 28.10
_cell_measurement_theta_min 2.43
_cell_volume 2100.35(7)
_computing_molecular_graphics 'Olex2 1.5 (Dolomanov et al., 2009)'
_computing_publication_material 'Olex2 1.5 (Dolomanov et al., 2009)'
_computing_structure_refinement 'SHELXL 2018/3 (Sheldrick, 2015)'
_computing_structure_solution 'olex2.solve 1.5 (Bourhis et al., 2015)'
_diffrn_ambient_temperature 296.15
_diffrn_measured_fraction_theta_full 0.999
_diffrn_measured_fraction_theta_max 0.992
_diffrn_measurement_device_type 'Bruker APEX-II CCD'
_diffrn_measurement_method '\f and \w scans'
_diffrn_radiation_type MoK\a
_diffrn_radiation_wavelength 0.71073
_diffrn_reflns_av_R_equivalents 0.0436
_diffrn_reflns_av_unetI/netI 0.0579
_diffrn_reflns_Laue_measured_fraction_full 0.999
_diffrn_reflns_Laue_measured_fraction_max 0.992
_diffrn_reflns_limit_h_max 16
_diffrn_reflns_limit_h_min -16
_diffrn_reflns_limit_k_max 16
_diffrn_reflns_limit_k_min -16
_diffrn_reflns_limit_l_max 22
_diffrn_reflns_limit_l_min -22
_diffrn_reflns_number 42650
_diffrn_reflns_point_group_measured_fraction_full 0.999
_diffrn_reflns_point_group_measured_fraction_max 0.992
_diffrn_reflns_theta_full 25.242
_diffrn_reflns_theta_max 29.574
_diffrn_reflns_theta_min 1.361
_exptl_absorpt_coefficient_mu 0.081
_exptl_absorpt_correction_type none
_exptl_crystal_colour 'clear light colourless'
_exptl_crystal_colour_lustre clear
_exptl_crystal_colour_modifier light
_exptl_crystal_colour_primary colourless
_exptl_crystal_density_diffrn 1.342
_exptl_crystal_description Plate-shaped
_exptl_crystal_F_000 888
_exptl_crystal_preparation 'Obtained by slow evaporation of CHCl3 in hexane environment.'
_exptl_crystal_size_max 0.55
_exptl_crystal_size_mid 0.42
_exptl_crystal_size_min 0.35
_refine_diff_density_max 0.338
_refine_diff_density_min -0.273
_refine_diff_density_rms 0.053
_refine_ls_extinction_method none
_refine_ls_goodness_of_fit_ref 1.073
_refine_ls_hydrogen_treatment constr
_refine_ls_matrix_type full
_refine_ls_number_parameters 595
_refine_ls_number_reflns 11699
_refine_ls_number_restraints 0
_refine_ls_restrained_S_all 1.073
_refine_ls_R_factor_all 0.0827
_refine_ls_R_factor_gt 0.0554
_refine_ls_shift/su_max 0.001
_refine_ls_shift/su_mean 0.000
_refine_ls_structure_factor_coef Fsqd
_refine_ls_weighting_details 'w=1/[\s^2^(Fo^2^)+(0.0634P)^2^+0.2030P] where P=(Fo^2^+2Fc^2^)/3'
_refine_ls_weighting_scheme calc
_refine_ls_wR_factor_gt 0.1288
_refine_ls_wR_factor_ref 0.1416
_reflns_Friedel_coverage 0.000
_reflns_number_gt 8328
_reflns_number_total 11699
_reflns_threshold_expression 'I > 2\s(I)'
_cod_data_source_file d3nr02903d2.cif
_cod_data_source_block hnbi-b_chcl3
_cod_depositor_comments
;
The following automatic conversions were performed:

data item '_atom_sites_solution_primary' value 'DIRECT METHOD' was
changed to 'direct'.

Automatic conversion script
Id: cif_fix_values 8170 2020-07-09 18:12:32Z antanas 

 Adding full bibliography for 1569655--1569657.cif.
;
_cod_original_cell_volume 2100.36(7)
_cod_database_code 1569657
_shelx_shelxl_version_number 2018/3
_shelx_space_group_comment
;
The symmetry employed for this shelxl refinement is uniquely defined
by the following loop, which should always be used as a source of
symmetry information in preference to the above space-group names.
They are only intended as comments.
;
_shelx_estimated_absorpt_t_max 0.953
_shelx_estimated_absorpt_t_min 0.923
_olex2_refinement_description
;
1. Fixed Uiso
 At 1.2 times of:
  All C(H) groups, All N(H) groups
2.a Aromatic/amide H refined with riding coordinates:
 N2(H2), N4(H4), C21(H21), C20(H20), C19(H19), C15(H15), C14(H14), C13(H13),
 C27(H27), C26(H26), C25(H25), C10(H10), C11(H11), C12(H12), C2(H2B), C3(H3),
 C4(H4B), C5(H5), C22(H22), C23(H23), C29(H29), C28(H28), C13A(H13A),
 C12A(H12A), C11A(H11A), C10A(H10A), C25A(H25A), C26A(H26A), C27A(H27A),
 C21A(H21A), C20A(H20A), C19A(H19A), C14A(H14A), C15A(H15A), C5A(H5A), C4A(H4A),
  C3A(H3A), C2A(H2A), C29A(H29A), C28A(H28A), C23A(H23A), C22A(H22A)
;
_olex2_submission_special_instructions 'No special instructions were received'

loop_
_space_group_symop_operation_xyz
'x, y, z'
'-x, -y, -z'

loop_
_atom_site_label
_atom_site_type_symbol
_atom_site_fract_x
_atom_site_fract_y
_atom_site_fract_z
_atom_site_U_iso_or_equiv
_atom_site_adp_type
_atom_site_occupancy
_atom_site_site_symmetry_order
_atom_site_calc_flag
_atom_site_refinement_flags_posn
_atom_site_refinement_flags_adp
_atom_site_refinement_flags_occupancy
_atom_site_disorder_assembly
_atom_site_disorder_group
O2 O 0.42623(9) 0.89670(9) 0.23358(7) 0.0214(2) Uani 1 1 d . . . . .
N2 N 0.56429(11) 0.31055(11) 0.11164(8) 0.0207(3) Uani 1 1 d . . . . .
H2 H 0.519874 0.284953 0.085827 0.025 Uiso 1 1 calc R U . . .
N1 N 0.63083(10) 0.41870(11) 0.17973(8) 0.0189(3) Uani 1 1 d . . . . .
N3 N 0.32341(10) 1.05067(10) 0.28975(8) 0.0173(3) Uani 1 1 d . . . . .
N4 N 0.41254(10) 1.17275(10) 0.33414(8) 0.0191(3) Uani 1 1 d . . . . .
H4 H 0.464896 1.203201 0.350897 0.023 Uiso 1 1 calc R U . . .
C21 C 0.38883(15) 0.38861(15) 0.50480(11) 0.0281(4) Uani 1 1 d . . . . .
H21 H 0.338949 0.361100 0.562586 0.034 Uiso 1 1 calc R U . . .
C20 C 0.37576(14) 0.49747(15) 0.44992(11) 0.0264(4) Uani 1 1 d . . . . .
H20 H 0.317757 0.544004 0.471253 0.032 Uiso 1 1 calc R U . . .
C19 C 0.44899(13) 0.53770(14) 0.36295(10) 0.0230(3) Uani 1 1 d . . . . .
H19 H 0.439251 0.611418 0.327250 0.028 Uiso 1 1 calc R U . . .
C18 C 0.53688(12) 0.47057(13) 0.32756(10) 0.0197(3) Uani 1 1 d . . . . .
B1 B 0.62380(15) 0.51914(15) 0.22771(11) 0.0191(3) Uani 1 1 d . . . . .
C9 C 0.47833(12) 0.59524(13) 0.14332(9) 0.0181(3) Uani 1 1 d . . . . .
C8 C 0.45597(12) 0.48839(13) 0.13049(9) 0.0177(3) Uani 1 1 d . . . . .
C17 C 0.35223(13) 0.46923(13) 0.10311(9) 0.0191(3) Uani 1 1 d . . . . .
C15 C 0.31685(13) 0.36193(14) 0.09458(10) 0.0222(3) Uani 1 1 d . . . . .
H15 H 0.361863 0.297781 0.107697 0.027 Uiso 1 1 calc R U . . .
C14 C 0.21775(14) 0.35043(15) 0.06743(11) 0.0268(4) Uani 1 1 d . . . . .
H14 H 0.196794 0.278796 0.062374 0.032 Uiso 1 1 calc R U . . .
C13 C 0.14760(14) 0.44477(15) 0.04721(11) 0.0290(4) Uani 1 1 d . . . . .
H13 H 0.081789 0.436725 0.027202 0.035 Uiso 1 1 calc R U . . .
C27 C 0.97366(14) 0.66497(15) 0.21978(12) 0.0308(4) Uani 1 1 d . . . . .
H27 H 1.046468 0.696707 0.218043 0.037 Uiso 1 1 calc R U . . .
C26 C 0.90771(14) 0.58266(15) 0.29621(12) 0.0293(4) Uani 1 1 d . . . . .
H26 H 0.936108 0.558958 0.346368 0.035 Uiso 1 1 calc R U . . .
C25 C 0.79967(14) 0.53551(14) 0.29827(11) 0.0244(3) Uani 1 1 d . . . . .
H25 H 0.756615 0.480392 0.350329 0.029 Uiso 1 1 calc R U . . .
C24 C 0.75289(13) 0.56797(13) 0.22457(10) 0.0199(3) Uani 1 1 d . . . . .
C10 C 0.40370(13) 0.68834(13) 0.12389(10) 0.0211(3) Uani 1 1 d . . . . .
H10 H 0.421132 0.760573 0.129639 0.025 Uiso 1 1 calc R U . . .
C11 C 0.30698(13) 0.67183(14) 0.09694(10) 0.0226(3) Uani 1 1 d . . . . .
H11 H 0.258088 0.733158 0.085552 0.027 Uiso 1 1 calc R U . . .
C16 C 0.27802(13) 0.56382(14) 0.08556(10) 0.0214(3) Uani 1 1 d . . . . .
C12 C 0.17691(14) 0.54889(15) 0.05718(11) 0.0271(4) Uani 1 1 d . . . . .
H12 H 0.129343 0.611181 0.045050 0.033 Uiso 1 1 calc R U . . .
C7 C 0.54614(13) 0.40615(13) 0.14094(9) 0.0182(3) Uani 1 1 d . . . . .
C6 C 0.66558(13) 0.26096(13) 0.12993(10) 0.0207(3) Uani 1 1 d . . . . .
C1 C 0.70793(13) 0.32930(13) 0.17295(10) 0.0203(3) Uani 1 1 d . . . . .
C2 C 0.81229(14) 0.30428(15) 0.19806(12) 0.0293(4) Uani 1 1 d . . . . .
H2B H 0.841984 0.348980 0.226686 0.035 Uiso 1 1 calc R U . . .
C3 C 0.86986(15) 0.20937(16) 0.17829(13) 0.0351(4) Uani 1 1 d . . . . .
H3 H 0.940508 0.190838 0.193420 0.042 Uiso 1 1 calc R U . . .
C4 C 0.82535(15) 0.14075(15) 0.13644(12) 0.0317(4) Uani 1 1 d . . . . .
H4B H 0.866524 0.077351 0.125074 0.038 Uiso 1 1 calc R U . . .
C5 C 0.72193(14) 0.16465(14) 0.11158(11) 0.0254(3) Uani 1 1 d . . . . .
H5 H 0.691555 0.118861 0.084058 0.030 Uiso 1 1 calc R U . . .
C22 C 0.47721(15) 0.32075(14) 0.47276(11) 0.0270(4) Uani 1 1 d . . . . .
H22 H 0.487890 0.248044 0.509430 0.032 Uiso 1 1 calc R U . . .
C23 C 0.54921(13) 0.36176(13) 0.38615(10) 0.0223(3) Uani 1 1 d . . . . .
H23 H 0.608219 0.315449 0.365822 0.027 Uiso 1 1 calc R U . . .
C29 C 0.82179(13) 0.65137(14) 0.14843(11) 0.0239(3) Uani 1 1 d . . . . .
H29 H 0.794149 0.675257 0.097917 0.029 Uiso 1 1 calc R U . . .
C28 C 0.92964(14) 0.69946(15) 0.14579(12) 0.0286(4) Uani 1 1 d . . . . .
H28 H 0.972846 0.755190 0.094165 0.034 Uiso 1 1 calc R U . . .
C13A C 0.80739(15) 1.00043(16) 0.42373(12) 0.0328(4) Uani 1 1 d . . . . .
H13A H 0.873124 1.004824 0.444721 0.039 Uiso 1 1 calc R U . . .
C12A C 0.80493(14) 0.92946(15) 0.37175(11) 0.0294(4) Uani 1 1 d . . . . .
H12A H 0.868326 0.883406 0.359502 0.035 Uiso 1 1 calc R U . . .
C16A C 0.70840(13) 0.92484(13) 0.33650(10) 0.0214(3) Uani 1 1 d . . . . .
C11A C 0.70511(13) 0.84846(13) 0.28482(10) 0.0228(3) Uani 1 1 d . . . . .
H11A H 0.769565 0.803818 0.271977 0.027 Uiso 1 1 calc R U . . .
C10A C 0.61044(13) 0.83891(13) 0.25369(10) 0.0204(3) Uani 1 1 d . . . . .
H10A H 0.609555 0.786090 0.221819 0.024 Uiso 1 1 calc R U . . .
C9A C 0.51292(12) 0.90885(13) 0.26941(10) 0.0180(3) Uani 1 1 d . . . . .
B2 B 0.30469(14) 0.94144(15) 0.25757(12) 0.0186(3) Uani 1 1 d . . . . .
C24A C 0.26754(13) 0.98344(12) 0.16443(10) 0.0184(3) Uani 1 1 d . . . . .
C25A C 0.15505(13) 0.95960(14) 0.15709(10) 0.0229(3) Uani 1 1 d . . . . .
H25A H 0.096671 0.919060 0.208142 0.027 Uiso 1 1 calc R U . . .
C26A C 0.12773(14) 0.99474(14) 0.07560(11) 0.0269(4) Uani 1 1 d . . . . .
H26A H 0.052184 0.976823 0.072776 0.032 Uiso 1 1 calc R U . . .
C27A C 0.21229(15) 1.05606(14) -0.00104(11) 0.0280(4) Uani 1 1 d . . . . .
H27A H 0.193721 1.080609 -0.055362 0.034 Uiso 1 1 calc R U . . .
C21A C 0.04669(16) 0.67226(15) 0.46725(12) 0.0328(4) Uani 1 1 d . . . . .
H21A H -0.008127 0.615309 0.510339 0.039 Uiso 1 1 calc R U . . .
C20A C 0.12869(15) 0.64401(15) 0.39925(12) 0.0312(4) Uani 1 1 d . . . . .
H20A H 0.130094 0.567523 0.396672 0.037 Uiso 1 1 calc R U . . .
C19A C 0.20916(14) 0.72966(14) 0.33463(11) 0.0258(3) Uani 1 1 d . . . . .
H19A H 0.262993 0.709300 0.288588 0.031 Uiso 1 1 calc R U . . .
C18A C 0.21239(13) 0.84526(13) 0.33612(10) 0.0194(3) Uani 1 1 d . . . . .
C14A C 0.70981(14) 1.06637(15) 0.44496(11) 0.0286(4) Uani 1 1 d . . . . .
H14A H 0.710099 1.113133 0.481556 0.034 Uiso 1 1 calc R U . . .
C15A C 0.61379(13) 1.06271(13) 0.41234(10) 0.0223(3) Uani 1 1 d . . . . .
H15A H 0.549130 1.105619 0.428610 0.027 Uiso 1 1 calc R U . . .
C17A C 0.61075(13) 0.99529(13) 0.35457(10) 0.0189(3) Uani 1 1 d . . . . .
C1A C 0.25067(12) 1.14326(12) 0.29503(10) 0.0178(3) Uani 1 1 d . . . . .
C6A C 0.30792(12) 1.22157(13) 0.32199(10) 0.0183(3) Uani 1 1 d . . . . .
C5A C 0.26021(13) 1.32565(13) 0.33198(10) 0.0216(3) Uani 1 1 d . . . . .
H5A H 0.299196 1.377564 0.349699 0.026 Uiso 1 1 calc R U . . .
C4A C 0.15201(13) 1.34735(14) 0.31413(10) 0.0235(3) Uani 1 1 d . . . . .
H4A H 0.118028 1.416990 0.318061 0.028 Uiso 1 1 calc R U . . .
C3A C 0.09212(14) 1.26743(14) 0.29030(11) 0.0253(3) Uani 1 1 d . . . . .
H3A H 0.017967 1.284164 0.280838 0.030 Uiso 1 1 calc R U . . .
C2A C 0.13942(13) 1.16449(14) 0.28035(10) 0.0226(3) Uani 1 1 d . . . . .
H2A H 0.098871 1.111638 0.264546 0.027 Uiso 1 1 calc R U . . .
C29A C 0.35115(14) 1.04467(14) 0.08511(11) 0.0255(3) Uani 1 1 d . . . . .
H29A H 0.427343 1.061919 0.087035 0.031 Uiso 1 1 calc R U . . .
C28A C 0.32441(16) 1.08059(15) 0.00365(11) 0.0312(4) Uani 1 1 d . . . . .
H28A H 0.382205 1.121211 -0.047750 0.037 Uiso 1 1 calc R U . . .
C23A C 0.12847(14) 0.86992(14) 0.40667(11) 0.0256(3) Uani 1 1 d . . . . .
H23A H 0.127595 0.945744 0.410656 0.031 Uiso 1 1 calc R U . . .
C22A C 0.04648(15) 0.78541(15) 0.47095(11) 0.0323(4) Uani 1 1 d . . . . .
H22A H -0.008730 0.805208 0.516615 0.039 Uiso 1 1 calc R U . . .
C8A C 0.51372(12) 0.98996(12) 0.31638(9) 0.0172(3) Uani 1 1 d . . . . .
C7A C 0.41942(12) 1.06941(12) 0.31544(9) 0.0171(3) Uani 1 1 d . . . . .
O1 O 0.57099(9) 0.61679(9) 0.17066(7) 0.0201(2) Uani 1 1 d . . . . .

loop_
_atom_site_aniso_label
_atom_site_aniso_U_11
_atom_site_aniso_U_22
_atom_site_aniso_U_33
_atom_site_aniso_U_23
_atom_site_aniso_U_13
_atom_site_aniso_U_12
O2 0.0207(5) 0.0232(6) 0.0272(6) -0.0143(5) -0.0107(5) 0.0041(4)
N2 0.0218(6) 0.0207(7) 0.0237(7) -0.0115(5) -0.0079(5) 0.0028(5)
N1 0.0195(6) 0.0193(6) 0.0197(7) -0.0083(5) -0.0058(5) 0.0031(5)
N3 0.0173(6) 0.0167(6) 0.0204(7) -0.0084(5) -0.0061(5) 0.0015(5)
N4 0.0194(6) 0.0173(6) 0.0246(7) -0.0097(5) -0.0092(5) 0.0013(5)
C21 0.0345(9) 0.0293(9) 0.0197(9) -0.0096(7) -0.0034(7) -0.0045(7)
C20 0.0273(8) 0.0301(9) 0.0260(9) -0.0159(7) -0.0063(7) 0.0029(7)
C19 0.0264(8) 0.0214(8) 0.0248(9) -0.0111(6) -0.0085(7) 0.0008(6)
C18 0.0199(7) 0.0213(8) 0.0223(8) -0.0102(6) -0.0087(6) -0.0009(6)
B1 0.0211(8) 0.0173(8) 0.0224(9) -0.0094(7) -0.0080(7) 0.0026(6)
C9 0.0183(7) 0.0217(8) 0.0143(7) -0.0066(6) -0.0028(6) 0.0000(6)
C8 0.0183(7) 0.0193(7) 0.0146(7) -0.0058(6) -0.0023(6) 0.0008(6)
C17 0.0199(7) 0.0232(8) 0.0136(7) -0.0060(6) -0.0030(6) 0.0014(6)
C15 0.0235(8) 0.0224(8) 0.0215(8) -0.0078(6) -0.0065(6) 0.0012(6)
C14 0.0268(8) 0.0309(9) 0.0266(9) -0.0125(7) -0.0093(7) -0.0008(7)
C13 0.0239(8) 0.0398(10) 0.0285(10) -0.0138(8) -0.0120(7) 0.0041(7)
C27 0.0182(8) 0.0333(10) 0.0459(11) -0.0197(8) -0.0083(7) 0.0014(7)
C26 0.0247(8) 0.0355(10) 0.0378(11) -0.0187(8) -0.0168(8) 0.0093(7)
C25 0.0253(8) 0.0251(8) 0.0251(9) -0.0111(7) -0.0068(7) 0.0019(6)
C24 0.0210(7) 0.0189(7) 0.0234(8) -0.0115(6) -0.0065(6) 0.0036(6)
C10 0.0235(7) 0.0202(8) 0.0202(8) -0.0082(6) -0.0047(6) 0.0042(6)
C11 0.0236(8) 0.0250(8) 0.0197(8) -0.0084(6) -0.0049(6) 0.0072(6)
C16 0.0206(7) 0.0277(8) 0.0156(8) -0.0080(6) -0.0028(6) 0.0030(6)
C12 0.0229(8) 0.0350(9) 0.0267(9) -0.0120(7) -0.0097(7) 0.0074(7)
C7 0.0208(7) 0.0186(7) 0.0163(8) -0.0076(6) -0.0042(6) 0.0000(6)
C6 0.0215(7) 0.0216(8) 0.0200(8) -0.0076(6) -0.0059(6) 0.0027(6)
C1 0.0224(7) 0.0189(8) 0.0210(8) -0.0089(6) -0.0054(6) 0.0045(6)
C2 0.0302(9) 0.0284(9) 0.0399(11) -0.0189(8) -0.0179(8) 0.0084(7)
C3 0.0314(9) 0.0349(10) 0.0522(12) -0.0225(9) -0.0239(9) 0.0152(8)
C4 0.0365(9) 0.0265(9) 0.0410(11) -0.0188(8) -0.0165(8) 0.0146(7)
C5 0.0290(8) 0.0224(8) 0.0292(9) -0.0127(7) -0.0097(7) 0.0046(6)
C22 0.0371(9) 0.0214(8) 0.0252(9) -0.0085(7) -0.0111(7) -0.0011(7)
C23 0.0229(7) 0.0208(8) 0.0266(9) -0.0110(6) -0.0082(6) 0.0004(6)
C29 0.0238(8) 0.0250(8) 0.0251(9) -0.0116(7) -0.0061(7) 0.0029(6)
C28 0.0234(8) 0.0267(9) 0.0327(10) -0.0106(7) -0.0008(7) -0.0004(6)
C13A 0.0298(9) 0.0396(11) 0.0394(11) -0.0165(8) -0.0220(8) 0.0072(8)
C12A 0.0266(8) 0.0331(10) 0.0354(10) -0.0148(8) -0.0156(7) 0.0104(7)
C16A 0.0226(7) 0.0217(8) 0.0209(8) -0.0066(6) -0.0075(6) 0.0045(6)
C11A 0.0215(7) 0.0231(8) 0.0237(9) -0.0081(6) -0.0055(6) 0.0066(6)
C10A 0.0238(7) 0.0171(7) 0.0211(8) -0.0073(6) -0.0060(6) 0.0030(6)
C9A 0.0191(7) 0.0176(7) 0.0170(8) -0.0044(6) -0.0055(6) -0.0002(5)
B2 0.0190(8) 0.0170(8) 0.0235(9) -0.0107(7) -0.0070(7) 0.0020(6)
C24A 0.0213(7) 0.0156(7) 0.0204(8) -0.0088(6) -0.0052(6) 0.0017(6)
C25A 0.0229(8) 0.0244(8) 0.0225(8) -0.0093(6) -0.0057(6) 0.0006(6)
C26A 0.0252(8) 0.0304(9) 0.0339(10) -0.0168(7) -0.0154(7) 0.0066(7)
C27A 0.0426(10) 0.0241(8) 0.0245(9) -0.0110(7) -0.0172(8) 0.0081(7)
C21A 0.0358(9) 0.0283(9) 0.0267(10) -0.0020(7) -0.0023(8) -0.0080(7)
C20A 0.0355(9) 0.0223(9) 0.0369(10) -0.0094(7) -0.0109(8) -0.0023(7)
C19A 0.0269(8) 0.0242(8) 0.0275(9) -0.0106(7) -0.0065(7) 0.0010(6)
C18A 0.0226(7) 0.0201(8) 0.0197(8) -0.0071(6) -0.0112(6) 0.0015(6)
C14A 0.0323(9) 0.0315(9) 0.0307(10) -0.0154(7) -0.0165(7) 0.0053(7)
C15A 0.0238(8) 0.0225(8) 0.0243(9) -0.0092(6) -0.0102(6) 0.0043(6)
C17A 0.0206(7) 0.0166(7) 0.0191(8) -0.0038(6) -0.0068(6) 0.0010(6)
C1A 0.0194(7) 0.0172(7) 0.0178(8) -0.0068(6) -0.0052(6) 0.0029(6)
C6A 0.0184(7) 0.0195(7) 0.0174(8) -0.0059(6) -0.0053(6) 0.0013(6)
C5A 0.0249(8) 0.0200(8) 0.0220(8) -0.0103(6) -0.0053(6) 0.0020(6)
C4A 0.0269(8) 0.0236(8) 0.0223(9) -0.0116(6) -0.0056(6) 0.0072(6)
C3A 0.0213(8) 0.0317(9) 0.0278(9) -0.0138(7) -0.0099(7) 0.0089(6)
C2A 0.0213(7) 0.0241(8) 0.0264(9) -0.0116(7) -0.0089(6) 0.0019(6)
C29A 0.0249(8) 0.0261(9) 0.0255(9) -0.0070(7) -0.0073(7) -0.0036(6)
C28A 0.0401(10) 0.0299(9) 0.0191(9) -0.0028(7) -0.0050(7) -0.0051(7)
C23A 0.0311(8) 0.0211(8) 0.0244(9) -0.0073(6) -0.0066(7) 0.0010(6)
C22A 0.0350(9) 0.0328(10) 0.0217(9) -0.0060(7) 0.0020(7) -0.0014(7)
C8A 0.0172(7) 0.0164(7) 0.0185(8) -0.0055(6) -0.0051(6) 0.0009(5)
C7A 0.0203(7) 0.0165(7) 0.0153(7) -0.0057(6) -0.0049(6) -0.0004(5)
O1 0.0222(5) 0.0175(5) 0.0238(6) -0.0081(4) -0.0093(4) 0.0023(4)

loop_
_atom_type_symbol
_atom_type_description
_atom_type_scat_dispersion_real
_atom_type_scat_dispersion_imag
_atom_type_scat_source
C C 0.0033 0.0016 'International Tables Vol C Tables 4.2.6.8 and 6.1.1.4'
H H 0.0000 0.0000 'International Tables Vol C Tables 4.2.6.8 and 6.1.1.4'
B B 0.0013 0.0007 'International Tables Vol C Tables 4.2.6.8 and 6.1.1.4'
N N 0.0061 0.0033 'International Tables Vol C Tables 4.2.6.8 and 6.1.1.4'
O O 0.0106 0.0060 'International Tables Vol C Tables 4.2.6.8 and 6.1.1.4'

loop_
_geom_angle_atom_site_label_1
_geom_angle_atom_site_label_2
_geom_angle_atom_site_label_3
_geom_angle
_geom_angle_site_symmetry_1
_geom_angle_site_symmetry_3
_geom_angle_publ_flag
C9A O2 B2 124.84(11) . . ?
C7 N2 H2 125.5 . . ?
C7 N2 C6 109.06(12) . . ?
C6 N2 H2 125.5 . . ?
C7 N1 B1 119.61(11) . . ?
C7 N1 C1 107.63(12) . . ?
C1 N1 B1 132.64(12) . . ?
C1A N3 B2 128.76(11) . . ?
C7A N3 B2 123.16(11) . . ?
C7A N3 C1A 108.06(11) . . ?
C6A N4 H4 125.4 . . ?
C7A N4 H4 125.4 . . ?
C7A N4 C6A 109.27(12) . . ?
C20 C21 H21 120.3 . . ?
C20 C21 C22 119.35(15) . . ?
C22 C21 H21 120.3 . . ?
C21 C20 H20 119.9 . . ?
C21 C20 C19 120.30(14) . . ?
C19 C20 H20 119.9 . . ?
C20 C19 H19 119.0 . . ?
C20 C19 C18 121.99(15) . . ?
C18 C19 H19 119.0 . . ?
C19 C18 B1 121.72(14) . . ?
C19 C18 C23 115.92(14) . . ?
C23 C18 B1 122.25(13) . . ?
N1 B1 C18 108.41(12) . . ?
N1 B1 C24 112.90(11) . . ?
C18 B1 C24 113.30(12) . . ?
O1 B1 N1 103.22(11) . . ?
O1 B1 C18 111.32(12) . . ?
O1 B1 C24 107.25(12) . . ?
C8 C9 C10 120.24(13) . . ?
O1 C9 C8 122.80(13) . . ?
O1 C9 C10 116.92(13) . . ?
C9 C8 C17 120.20(13) . . ?
C9 C8 C7 115.19(13) . . ?
C7 C8 C17 124.49(13) . . ?
C15 C17 C8 124.66(13) . . ?
C15 C17 C16 117.24(13) . . ?
C16 C17 C8 118.08(13) . . ?
C17 C15 H15 119.3 . . ?
C14 C15 C17 121.46(14) . . ?
C14 C15 H15 119.3 . . ?
C15 C14 H14 119.5 . . ?
C15 C14 C13 121.02(15) . . ?
C13 C14 H14 119.5 . . ?
C14 C13 H13 120.4 . . ?
C12 C13 C14 119.23(14) . . ?
C12 C13 H13 120.4 . . ?
C26 C27 H27 120.5 . . ?
C26 C27 C28 119.04(15) . . ?
C28 C27 H27 120.5 . . ?
C27 C26 H26 119.9 . . ?
C25 C26 C27 120.20(16) . . ?
C25 C26 H26 119.9 . . ?
C26 C25 H25 118.9 . . ?
C26 C25 C24 122.23(16) . . ?
C24 C25 H25 118.9 . . ?
C25 C24 B1 122.78(14) . . ?
C29 C24 B1 121.03(13) . . ?
C29 C24 C25 116.09(14) . . ?
C9 C10 H10 120.0 . . ?
C11 C10 C9 119.95(14) . . ?
C11 C10 H10 120.0 . . ?
C10 C11 H11 119.0 . . ?
C10 C11 C16 122.06(14) . . ?
C16 C11 H11 119.0 . . ?
C11 C16 C17 119.36(13) . . ?
C12 C16 C17 119.65(14) . . ?
C12 C16 C11 120.99(14) . . ?
C13 C12 C16 121.33(14) . . ?
C13 C12 H12 119.3 . . ?
C16 C12 H12 119.3 . . ?
N2 C7 C8 127.93(13) . . ?
N1 C7 N2 109.44(12) . . ?
N1 C7 C8 122.56(13) . . ?
N2 C6 C1 106.10(12) . . ?
N2 C6 C5 130.96(14) . . ?
C5 C6 C1 122.94(14) . . ?
C6 C1 N1 107.75(12) . . ?
C2 C1 N1 131.76(14) . . ?
C2 C1 C6 120.46(13) . . ?
C1 C2 H2B 121.7 . . ?
C3 C2 C1 116.66(15) . . ?
C3 C2 H2B 121.7 . . ?
C2 C3 H3 118.9 . . ?
C2 C3 C4 122.19(15) . . ?
C4 C3 H3 118.9 . . ?
C3 C4 H4B 119.2 . . ?
C5 C4 C3 121.55(14) . . ?
C5 C4 H4B 119.2 . . ?
C6 C5 H5 121.9 . . ?
C4 C5 C6 116.19(14) . . ?
C4 C5 H5 121.9 . . ?
C21 C22 H22 120.1 . . ?
C23 C22 C21 119.71(15) . . ?
C23 C22 H22 120.1 . . ?
C18 C23 H23 118.7 . . ?
C22 C23 C18 122.69(14) . . ?
C22 C23 H23 118.7 . . ?
C24 C29 H29 118.9 . . ?
C28 C29 C24 122.15(15) . . ?
C28 C29 H29 118.9 . . ?
C27 C28 H28 119.9 . . ?
C29 C28 C27 120.28(16) . . ?
C29 C28 H28 119.9 . . ?
C12A C13A H13A 120.4 . . ?
C12A C13A C14A 119.28(15) . . ?
C14A C13A H13A 120.4 . . ?
C13A C12A H12A 119.4 . . ?
C13A C12A C16A 121.30(14) . . ?
C16A C12A H12A 119.4 . . ?
C12A C16A C11A 120.86(13) . . ?
C12A C16A C17A 119.91(13) . . ?
C11A C16A C17A 119.21(13) . . ?
C16A C11A H11A 119.1 . . ?
C10A C11A C16A 121.71(13) . . ?
C10A C11A H11A 119.1 . . ?
C11A C10A H10A 119.8 . . ?
C11A C10A C9A 120.40(13) . . ?
C9A C10A H10A 119.8 . . ?
O2 C9A C10A 116.20(12) . . ?
O2 C9A C8A 123.30(12) . . ?
C8A C9A C10A 120.41(13) . . ?
O2 B2 N3 105.01(11) . . ?
O2 B2 C24A 105.06(11) . . ?
O2 B2 C18A 111.97(12) . . ?
N3 B2 C24A 110.22(12) . . ?
N3 B2 C18A 110.11(12) . . ?
C18A B2 C24A 114.01(12) . . ?
C25A C24A B2 123.72(13) . . ?
C25A C24A C29A 116.11(14) . . ?
C29A C24A B2 120.15(13) . . ?
C24A C25A H25A 119.0 . . ?
C26A C25A C24A 121.91(15) . . ?
C26A C25A H25A 119.0 . . ?
C25A C26A H26A 119.9 . . ?
C27A C26A C25A 120.26(15) . . ?
C27A C26A H26A 119.9 . . ?
C26A C27A H27A 120.3 . . ?
C28A C27A C26A 119.40(15) . . ?
C28A C27A H27A 120.3 . . ?
C20A C21A H21A 120.3 . . ?
C22A C21A H21A 120.3 . . ?
C22A C21A C20A 119.47(16) . . ?
C21A C20A H20A 120.0 . . ?
C21A C20A C19A 119.94(16) . . ?
C19A C20A H20A 120.0 . . ?
C20A C19A H19A 118.8 . . ?
C20A C19A C18A 122.43(15) . . ?
C18A C19A H19A 118.8 . . ?
C19A C18A B2 120.12(13) . . ?
C19A C18A C23A 115.76(14) . . ?
C23A C18A B2 124.06(13) . . ?
C13A C14A H14A 119.6 . . ?
C15A C14A C13A 120.72(15) . . ?
C15A C14A H14A 119.6 . . ?
C14A C15A H15A 119.2 . . ?
C14A C15A C17A 121.62(14) . . ?
C17A C15A H15A 119.2 . . ?
C16A C17A C8A 118.65(13) . . ?
C15A C17A C16A 117.02(13) . . ?
C15A C17A C8A 124.27(13) . . ?
C6A C1A N3 107.63(12) . . ?
C2A C1A N3 131.78(13) . . ?
C2A C1A C6A 120.58(13) . . ?
N4 C6A C1A 105.96(12) . . ?
N4 C6A C5A 131.58(13) . . ?
C5A C6A C1A 122.46(13) . . ?
C6A C5A H5A 121.9 . . ?
C4A C5A C6A 116.22(14) . . ?
C4A C5A H5A 121.9 . . ?
C5A C4A H4A 119.2 . . ?
C5A C4A C3A 121.64(14) . . ?
C3A C4A H4A 119.2 . . ?
C4A C3A H3A 119.0 . . ?
C2A C3A C4A 122.07(14) . . ?
C2A C3A H3A 119.0 . . ?
C1A C2A H2A 121.5 . . ?
C3A C2A C1A 116.94(14) . . ?
C3A C2A H2A 121.5 . . ?
C24A C29A H29A 118.8 . . ?
C28A C29A C24A 122.34(15) . . ?
C28A C29A H29A 118.8 . . ?
C27A C28A C29A 119.99(16) . . ?
C27A C28A H28A 120.0 . . ?
C29A C28A H28A 120.0 . . ?
C18A C23A H23A 118.8 . . ?
C22A C23A C18A 122.34(15) . . ?
C22A C23A H23A 118.8 . . ?
C21A C22A C23A 120.04(16) . . ?
C21A C22A H22A 120.0 . . ?
C23A C22A H22A 120.0 . . ?
C9A C8A C17A 119.38(12) . . ?
C9A C8A C7A 115.28(12) . . ?
C17A C8A C7A 125.12(13) . . ?
N3 C7A N4 109.04(12) . . ?
N3 C7A C8A 122.09(12) . . ?
N4 C7A C8A 128.79(13) . . ?
C9 O1 B1 120.67(12) . . ?

loop_
_geom_bond_atom_site_label_1
_geom_bond_atom_site_label_2
_geom_bond_distance
_geom_bond_site_symmetry_2
_geom_bond_publ_flag
O2 C9A 1.3283(16) . ?
O2 B2 1.5031(18) . ?
N2 H2 0.8600 . ?
N2 C7 1.3572(17) . ?
N2 C6 1.3816(18) . ?
N1 B1 1.605(2) . ?
N1 C7 1.3422(18) . ?
N1 C1 1.3985(17) . ?
N3 B2 1.5845(19) . ?
N3 C1A 1.3952(17) . ?
N3 C7A 1.3436(17) . ?
N4 H4 0.8600 . ?
N4 C6A 1.3849(17) . ?
N4 C7A 1.3558(17) . ?
C21 H21 0.9300 . ?
C21 C20 1.383(2) . ?
C21 C22 1.389(2) . ?
C20 H20 0.9300 . ?
C20 C19 1.391(2) . ?
C19 H19 0.9300 . ?
C19 C18 1.400(2) . ?
C18 B1 1.611(2) . ?
C18 C23 1.405(2) . ?
B1 C24 1.613(2) . ?
B1 O1 1.5046(19) . ?
C9 C8 1.397(2) . ?
C9 C10 1.4201(19) . ?
C9 O1 1.3336(16) . ?
C8 C17 1.445(2) . ?
C8 C7 1.4409(19) . ?
C17 C15 1.415(2) . ?
C17 C16 1.425(2) . ?
C15 H15 0.9300 . ?
C15 C14 1.370(2) . ?
C14 H14 0.9300 . ?
C14 C13 1.399(2) . ?
C13 H13 0.9300 . ?
C13 C12 1.366(2) . ?
C27 H27 0.9300 . ?
C27 C26 1.383(2) . ?
C27 C28 1.386(2) . ?
C26 H26 0.9300 . ?
C26 C25 1.383(2) . ?
C25 H25 0.9300 . ?
C25 C24 1.401(2) . ?
C24 C29 1.399(2) . ?
C10 H10 0.9300 . ?
C10 C11 1.356(2) . ?
C11 H11 0.9300 . ?
C11 C16 1.420(2) . ?
C16 C12 1.413(2) . ?
C12 H12 0.9300 . ?
C6 C1 1.394(2) . ?
C6 C5 1.387(2) . ?
C1 C2 1.390(2) . ?
C2 H2B 0.9300 . ?
C2 C3 1.386(2) . ?
C3 H3 0.9300 . ?
C3 C4 1.395(2) . ?
C4 H4B 0.9300 . ?
C4 C5 1.376(2) . ?
C5 H5 0.9300 . ?
C22 H22 0.9300 . ?
C22 C23 1.382(2) . ?
C23 H23 0.9300 . ?
C29 H29 0.9300 . ?
C29 C28 1.383(2) . ?
C28 H28 0.9300 . ?
C13A H13A 0.9300 . ?
C13A C12A 1.369(2) . ?
C13A C14A 1.401(2) . ?
C12A H12A 0.9300 . ?
C12A C16A 1.407(2) . ?
C16A C11A 1.420(2) . ?
C16A C17A 1.4265(19) . ?
C11A H11A 0.9300 . ?
C11A C10A 1.356(2) . ?
C10A H10A 0.9300 . ?
C10A C9A 1.4158(19) . ?
C9A C8A 1.4029(19) . ?
B2 C24A 1.625(2) . ?
B2 C18A 1.605(2) . ?
C24A C25A 1.396(2) . ?
C24A C29A 1.399(2) . ?
C25A H25A 0.9300 . ?
C25A C26A 1.392(2) . ?
C26A H26A 0.9300 . ?
C26A C27A 1.380(2) . ?
C27A H27A 0.9300 . ?
C27A C28A 1.377(2) . ?
C21A H21A 0.9300 . ?
C21A C20A 1.377(2) . ?
C21A C22A 1.376(2) . ?
C20A H20A 0.9300 . ?
C20A C19A 1.386(2) . ?
C19A H19A 0.9300 . ?
C19A C18A 1.395(2) . ?
C18A C23A 1.397(2) . ?
C14A H14A 0.9300 . ?
C14A C15A 1.372(2) . ?
C15A H15A 0.9300 . ?
C15A C17A 1.414(2) . ?
C17A C8A 1.4443(19) . ?
C1A C6A 1.3947(19) . ?
C1A C2A 1.3919(19) . ?
C6A C5A 1.3928(19) . ?
C5A H5A 0.9300 . ?
C5A C4A 1.378(2) . ?
C4A H4A 0.9300 . ?
C4A C3A 1.396(2) . ?
C3A H3A 0.9300 . ?
C3A C2A 1.378(2) . ?
C2A H2A 0.9300 . ?
C29A H29A 0.9300 . ?
C29A C28A 1.388(2) . ?
C28A H28A 0.9300 . ?
C23A H23A 0.9300 . ?
C23A C22A 1.386(2) . ?
C22A H22A 0.9300 . ?
C8A C7A 1.4451(19) . ?

loop_
_geom_torsion_atom_site_label_1
_geom_torsion_atom_site_label_2
_geom_torsion_atom_site_label_3
_geom_torsion_atom_site_label_4
_geom_torsion
_geom_torsion_site_symmetry_1
_geom_torsion_site_symmetry_2
_geom_torsion_site_symmetry_3
_geom_torsion_site_symmetry_4
_geom_torsion_publ_flag
O2 C9A C8A C17A 178.77(13) . . . . ?
O2 C9A C8A C7A -6.4(2) . . . . ?
O2 B2 C24A C25A 136.45(14) . . . . ?
O2 B2 C24A C29A -41.89(17) . . . . ?
O2 B2 C18A C19A -43.82(18) . . . . ?
O2 B2 C18A C23A 139.00(14) . . . . ?
N2 C6 C1 N1 0.09(16) . . . . ?
N2 C6 C1 C2 -178.00(14) . . . . ?
N2 C6 C5 C4 177.70(16) . . . . ?
N1 B1 C24 C25 -102.67(16) . . . . ?
N1 B1 C24 C29 81.13(17) . . . . ?
N1 B1 O1 C9 44.62(16) . . . . ?
N1 C1 C2 C3 -177.70(16) . . . . ?
N3 B2 C24A C25A -110.91(15) . . . . ?
N3 B2 C24A C29A 70.75(16) . . . . ?
N3 B2 C18A C19A -160.25(12) . . . . ?
N3 B2 C18A C23A 22.57(19) . . . . ?
N3 C1A C6A N4 -1.27(16) . . . . ?
N3 C1A C6A C5A 178.55(14) . . . . ?
N3 C1A C2A C3A -179.08(15) . . . . ?
N4 C6A C5A C4A -179.90(15) . . . . ?
C21 C20 C19 C18 0.5(2) . . . . ?
C21 C22 C23 C18 -0.3(2) . . . . ?
C20 C21 C22 C23 -1.3(2) . . . . ?
C20 C19 C18 B1 -178.26(14) . . . . ?
C20 C19 C18 C23 -2.0(2) . . . . ?
C19 C18 B1 N1 -134.15(13) . . . . ?
C19 C18 B1 C24 99.70(15) . . . . ?
C19 C18 B1 O1 -21.28(19) . . . . ?
C19 C18 C23 C22 1.9(2) . . . . ?
C18 B1 C24 C25 21.06(19) . . . . ?
C18 B1 C24 C29 -155.14(13) . . . . ?
C18 B1 O1 C9 -71.49(15) . . . . ?
B1 N1 C7 N2 -174.83(12) . . . . ?
B1 N1 C7 C8 7.9(2) . . . . ?
B1 N1 C1 C6 174.71(14) . . . . ?
B1 N1 C1 C2 -7.5(3) . . . . ?
B1 C18 C23 C22 178.14(14) . . . . ?
B1 C24 C29 C28 176.27(13) . . . . ?
C9 C8 C17 C15 -175.19(14) . . . . ?
C9 C8 C17 C16 3.1(2) . . . . ?
C9 C8 C7 N2 -161.97(14) . . . . ?
C9 C8 C7 N1 14.7(2) . . . . ?
C9 C10 C11 C16 -1.2(2) . . . . ?
C8 C9 C10 C11 3.2(2) . . . . ?
C8 C9 O1 B1 -28.1(2) . . . . ?
C8 C17 C15 C14 -179.40(14) . . . . ?
C8 C17 C16 C11 -1.1(2) . . . . ?
C8 C17 C16 C12 178.93(13) . . . . ?
C17 C8 C7 N2 14.1(2) . . . . ?
C17 C8 C7 N1 -169.21(13) . . . . ?
C17 C15 C14 C13 -0.1(2) . . . . ?
C17 C16 C12 C13 0.8(2) . . . . ?
C15 C17 C16 C11 177.31(13) . . . . ?
C15 C17 C16 C12 -2.7(2) . . . . ?
C15 C14 C13 C12 -1.8(3) . . . . ?
C14 C13 C12 C16 1.4(2) . . . . ?
C27 C26 C25 C24 0.1(2) . . . . ?
C26 C27 C28 C29 -0.5(2) . . . . ?
C26 C25 C24 B1 -176.51(14) . . . . ?
C26 C25 C24 C29 -0.1(2) . . . . ?
C25 C24 C29 C28 -0.2(2) . . . . ?
C24 B1 O1 C9 164.05(11) . . . . ?
C24 C29 C28 C27 0.5(2) . . . . ?
C10 C9 C8 C17 -4.2(2) . . . . ?
C10 C9 C8 C7 172.07(13) . . . . ?
C10 C9 O1 B1 154.33(13) . . . . ?
C10 C11 C16 C17 0.2(2) . . . . ?
C10 C11 C16 C12 -179.83(15) . . . . ?
C11 C16 C12 C13 -179.13(15) . . . . ?
C16 C17 C15 C14 2.3(2) . . . . ?
C7 N2 C6 C1 0.85(17) . . . . ?
C7 N2 C6 C5 -178.46(16) . . . . ?
C7 N1 B1 C18 83.67(15) . . . . ?
C7 N1 B1 C24 -149.94(13) . . . . ?
C7 N1 B1 O1 -34.48(17) . . . . ?
C7 N1 C1 C6 -0.99(17) . . . . ?
C7 N1 C1 C2 176.79(17) . . . . ?
C7 C8 C17 C15 8.9(2) . . . . ?
C7 C8 C17 C16 -172.78(13) . . . . ?
C6 N2 C7 N1 -1.51(17) . . . . ?
C6 N2 C7 C8 175.55(14) . . . . ?
C6 C1 C2 C3 -0.1(2) . . . . ?
C1 N1 B1 C18 -91.62(18) . . . . ?
C1 N1 B1 C24 34.8(2) . . . . ?
C1 N1 B1 O1 150.22(14) . . . . ?
C1 N1 C7 N2 1.54(17) . . . . ?
C1 N1 C7 C8 -175.71(13) . . . . ?
C1 C6 C5 C4 -1.5(2) . . . . ?
C1 C2 C3 C4 -0.9(3) . . . . ?
C2 C3 C4 C5 0.7(3) . . . . ?
C3 C4 C5 C6 0.5(3) . . . . ?
C5 C6 C1 N1 179.47(14) . . . . ?
C5 C6 C1 C2 1.4(2) . . . . ?
C22 C21 C20 C19 1.2(2) . . . . ?
C23 C18 B1 N1 49.84(17) . . . . ?
C23 C18 B1 C24 -76.31(17) . . . . ?
C23 C18 B1 O1 162.72(12) . . . . ?
C28 C27 C26 C25 0.2(2) . . . . ?
C13A C12A C16A C11A -178.17(16) . . . . ?
C13A C12A C16A C17A 0.2(3) . . . . ?
C13A C14A C15A C17A -1.7(3) . . . . ?
C12A C13A C14A C15A -1.7(3) . . . . ?
C12A C16A C11A C10A 176.97(15) . . . . ?
C12A C16A C17A C15A -3.4(2) . . . . ?
C12A C16A C17A C8A 179.10(14) . . . . ?
C16A C11A C10A C9A 2.3(2) . . . . ?
C16A C17A C8A C9A 5.5(2) . . . . ?
C16A C17A C8A C7A -168.79(14) . . . . ?
C11A C16A C17A C15A 174.97(14) . . . . ?
C11A C16A C17A C8A -2.5(2) . . . . ?
C11A C10A C9A O2 177.57(14) . . . . ?
C11A C10A C9A C8A 0.8(2) . . . . ?
C10A C9A C8A C17A -4.7(2) . . . . ?
C10A C9A C8A C7A 170.12(13) . . . . ?
C9A O2 B2 N3 27.70(18) . . . . ?
C9A O2 B2 C24A 143.97(13) . . . . ?
C9A O2 B2 C18A -91.78(16) . . . . ?
C9A C8A C7A N3 14.6(2) . . . . ?
C9A C8A C7A N4 -161.85(14) . . . . ?
B2 O2 C9A C10A 166.11(13) . . . . ?
B2 O2 C9A C8A -17.3(2) . . . . ?
B2 N3 C1A C6A -176.45(13) . . . . ?
B2 N3 C1A C2A 4.9(3) . . . . ?
B2 N3 C7A N4 176.58(12) . . . . ?
B2 N3 C7A C8A -0.5(2) . . . . ?
B2 C24A C25A C26A -178.41(13) . . . . ?
B2 C24A C29A C28A 178.83(14) . . . . ?
B2 C18A C23A C22A 176.86(15) . . . . ?
C24A B2 C18A C19A 75.28(17) . . . . ?
C24A B2 C18A C23A -101.90(16) . . . . ?
C24A C25A C26A C27A -0.7(2) . . . . ?
C24A C29A C28A C27A -0.1(2) . . . . ?
C25A C24A C29A C28A 0.4(2) . . . . ?
C25A C26A C27A C28A 1.0(2) . . . . ?
C26A C27A C28A C29A -0.6(2) . . . . ?
C21A C20A C19A C18A 1.1(3) . . . . ?
C20A C21A C22A C23A -0.1(3) . . . . ?
C20A C19A C18A B2 -177.91(14) . . . . ?
C20A C19A C18A C23A -0.5(2) . . . . ?
C19A C18A C23A C22A -0.4(2) . . . . ?
C18A B2 C24A C25A 13.50(19) . . . . ?
C18A B2 C24A C29A -164.84(13) . . . . ?
C18A C23A C22A C21A 0.8(3) . . . . ?
C14A C13A C12A C16A 2.4(3) . . . . ?
C14A C15A C17A C16A 4.2(2) . . . . ?
C14A C15A C17A C8A -178.48(15) . . . . ?
C15A C17A C8A C9A -171.78(15) . . . . ?
C15A C17A C8A C7A 13.9(2) . . . . ?
C17A C16A C11A C10A -1.4(2) . . . . ?
C17A C8A C7A N3 -170.88(14) . . . . ?
C17A C8A C7A N4 12.7(2) . . . . ?
C1A N3 B2 O2 159.61(13) . . . . ?
C1A N3 B2 C24A 46.94(19) . . . . ?
C1A N3 B2 C18A -79.68(17) . . . . ?
C1A N3 C7A N4 -2.01(16) . . . . ?
C1A N3 C7A C8A -179.08(13) . . . . ?
C1A C6A C5A C4A 0.3(2) . . . . ?
C6A N4 C7A N3 1.22(16) . . . . ?
C6A N4 C7A C8A 178.04(14) . . . . ?
C6A C1A C2A C3A 2.5(2) . . . . ?
C6A C5A C4A C3A 2.1(2) . . . . ?
C5A C4A C3A C2A -2.2(2) . . . . ?
C4A C3A C2A C1A -0.1(2) . . . . ?
C2A C1A C6A N4 177.52(13) . . . . ?
C2A C1A C6A C5A -2.7(2) . . . . ?
C29A C24A C25A C26A 0.0(2) . . . . ?
C22A C21A C20A C19A -0.8(3) . . . . ?
C7A N3 B2 O2 -18.67(18) . . . . ?
C7A N3 B2 C24A -131.33(14) . . . . ?
C7A N3 B2 C18A 102.04(15) . . . . ?
C7A N3 C1A C6A 2.03(16) . . . . ?
C7A N3 C1A C2A -176.57(16) . . . . ?
C7A N4 C6A C1A 0.07(16) . . . . ?
C7A N4 C6A C5A -179.72(16) . . . . ?
O1 B1 C24 C25 144.31(13) . . . . ?
O1 B1 C24 C29 -31.89(17) . . . . ?
O1 C9 C8 C17 178.30(13) . . . . ?
O1 C9 C8 C7 -5.5(2) . . . . ?
O1 C9 C10 C11 -179.10(13) . . . . ?
